data_7161042
loop_
_publ_author_name
'Rudik, Daniil I.'
'Smirnov, Alexander Yu'
'Bogdanova, Yulia A.'
'Mikhaylov, Andrey A.'
'Romanenko, Alexander R.'
'Korlyukov, Alexander A.'
'Nikolaev, Maxim'
'Baranov, Mikhail S.'
'Ivanov, Dmitrii S.'

_publ_section_title
;
 A photochemical HAT approach to synthesize <i>N</i>-substituted
 benzoxazin-4-ones and their activity as AMPA receptor modulators.
;
_journal_issue 3
_journal_name_full 'Organic &amp; biomolecular chemistry'
_journal_page_first 651
_journal_page_last 658
_journal_paper_doi 10.1039/d5ob01699a
_journal_volume 24
_journal_year 2026
_chemical_formula_moiety 'C16 H10 Cl N O4'
_chemical_formula_sum 'C16 H10 Cl N O4'
_chemical_formula_weight 315.70
_space_group_crystal_system monoclinic
_space_group_IT_number 14
_space_group_name_Hall '-P 2ybc'
_space_group_name_H-M_alt 'P 1 21/c 1'
_atom_sites_solution_hydrogens geom
_atom_sites_solution_primary dual
_audit_creation_date 2025-03-11
_audit_creation_method
;
Olex2 1.5
(compiled 2025.02.27 svn.r83f5de2 for OlexSys, GUI svn.r7188)
;
_audit_update_record
;
2025-10-10 deposited with the CCDC.	2025-12-15 downloaded from the CCDC.
;
_cell_angle_alpha 90
_cell_angle_beta 98.695(5)
_cell_angle_gamma 90
_cell_formula_units_Z 4
_cell_length_a 11.3234(18)
_cell_length_b 15.735(3)
_cell_length_c 7.5713(13)
_cell_measurement_reflns_used 2051
_cell_measurement_temperature 120
_cell_measurement_theta_max 22.10
_cell_measurement_theta_min 2.23
_cell_volume 1333.5(4)
_computing_cell_refinement 'SAINT V8.40B (?, 2016)'
_computing_data_reduction 'SAINT V8.40B (?, 2016)'
_computing_molecular_graphics 'Olex2 1.5 (Dolomanov et al., 2009)'
_computing_publication_material 'Olex2 1.5 (Dolomanov et al., 2009)'
_computing_structure_refinement 'SHELXL 2019/3 (Sheldrick, 2015)'
_computing_structure_solution 'SHELXT 2018/2 (Sheldrick, 2018)'
_diffrn_ambient_temperature 120
_diffrn_detector_area_resol_mean 8
_diffrn_measured_fraction_theta_full 1.000
_diffrn_measured_fraction_theta_max 1.000
_diffrn_measurement_device_type 'Bruker APEX-II CCD'
_diffrn_measurement_method '\f and \w scans'
_diffrn_radiation_monochromator graphite
_diffrn_radiation_type MoK\a
_diffrn_radiation_wavelength 0.71073
_diffrn_reflns_av_R_equivalents 0.1026
_diffrn_reflns_av_unetI/netI 0.0959
_diffrn_reflns_Laue_measured_fraction_full 1.000
_diffrn_reflns_Laue_measured_fraction_max 1.000
_diffrn_reflns_limit_h_max 14
_diffrn_reflns_limit_h_min -14
_diffrn_reflns_limit_k_max 20
_diffrn_reflns_limit_k_min -20
_diffrn_reflns_limit_l_max 9
_diffrn_reflns_limit_l_min -9
_diffrn_reflns_number 14733
_diffrn_reflns_point_group_measured_fraction_full 1.000
_diffrn_reflns_point_group_measured_fraction_max 1.000
_diffrn_reflns_theta_full 25.242
_diffrn_reflns_theta_max 27.102
_diffrn_reflns_theta_min 1.819
_diffrn_source 'sealed tube'
_diffrn_source_current 30.0
_diffrn_source_power 1.5
_diffrn_source_voltage 50.0
_diffrn_standards_number 0
_exptl_absorpt_coefficient_mu 0.305
_exptl_absorpt_correction_T_max 0.7461
_exptl_absorpt_correction_T_min 0.4631
_exptl_absorpt_correction_type multi-scan
_exptl_absorpt_process_details
;
SADABS-2016/2 (Bruker,2016) was used for absorption correction.
wR2(int) was 0.1229 before and 0.1007 after correction.
The Ratio of minimum to maximum transmission is 0.6207.
The \l/2 correction factor is Not present.
;
_exptl_crystal_colour colourless
_exptl_crystal_colour_primary colourless
_exptl_crystal_density_diffrn 1.572
_exptl_crystal_description cube
_exptl_crystal_F_000 648
_exptl_crystal_size_max 0.21
_exptl_crystal_size_mid 0.21
_exptl_crystal_size_min 0.21
_refine_diff_density_max 0.761
_refine_diff_density_min -0.396
_refine_diff_density_rms 0.083
_refine_ls_extinction_method none
_refine_ls_goodness_of_fit_ref 1.027
_refine_ls_hydrogen_treatment constr
_refine_ls_matrix_type full
_refine_ls_number_parameters 199
_refine_ls_number_reflns 2944
_refine_ls_number_restraints 0
_refine_ls_restrained_S_all 1.027
_refine_ls_R_factor_all 0.0862
_refine_ls_R_factor_gt 0.0562
_refine_ls_shift/su_max 0.001
_refine_ls_shift/su_mean 0.000
_refine_ls_structure_factor_coef Fsqd
_refine_ls_weighting_details 'w=1/[\s^2^(Fo^2^)+(0.0740P)^2^] where P=(Fo^2^+2Fc^2^)/3'
_refine_ls_weighting_scheme calc
_refine_ls_wR_factor_gt 0.1387
_refine_ls_wR_factor_ref 0.1548
_reflns_Friedel_coverage 0.000
_reflns_number_gt 2050
_reflns_number_total 2944
_reflns_threshold_expression 'I > 2\s(I)'
_cod_data_source_file d5ob01699a2.cif
_cod_data_source_block rd602
_cod_database_code 7161042
_shelx_shelxl_version_number 2019/3
_shelx_space_group_comment
;
The symmetry employed for this shelxl refinement is uniquely defined
by the following loop, which should always be used as a source of
symmetry information in preference to the above space-group names.
They are only intended as comments.
;
_shelx_estimated_absorpt_t_max 0.939
_shelx_estimated_absorpt_t_min 0.939
_olex2_refinement_description
;
1. Fixed Uiso
 At 1.2 times of:
  All C(H) groups, All C(H,H) groups
2.a Ternary CH refined with riding coordinates:
 C9(H9)
2.b Secondary CH2 refined with riding coordinates:
 C4(H4A,H4B)
2.c Aromatic/amide H refined with riding coordinates:
 C5(H5), C6(H6), C7(H7), C12(H12), C13(H13), C14(H14), C15(H15)
;
_olex2_submission_special_instructions 'No special instructions were received'

loop_
_space_group_symop_operation_xyz
'x, y, z'
'-x, y+1/2, -z+1/2'
'-x, -y, -z'
'x, -y-1/2, z-1/2'

loop_
_atom_site_label
_atom_site_type_symbol
_atom_site_fract_x
_atom_site_fract_y
_atom_site_fract_z
_atom_site_U_iso_or_equiv
_atom_site_adp_type
_atom_site_occupancy
_atom_site_site_symmetry_order
_atom_site_calc_flag
_atom_site_refinement_flags_posn
_atom_site_refinement_flags_adp
_atom_site_refinement_flags_occupancy
_atom_site_disorder_assembly
_atom_site_disorder_group
Cl1 Cl 0.45549(6) 0.67928(5) 0.15531(9) 0.0353(2) Uani 1 1 d . . . . .
O1 O 0.63543(14) 0.58315(11) 0.7894(2) 0.0237(4) Uani 1 1 d . . . . .
O2 O 0.70172(15) 0.63758(11) 0.2967(2) 0.0259(4) Uani 1 1 d . . . . .
O3 O 0.91405(14) 0.73932(10) 0.6136(2) 0.0238(4) Uani 1 1 d . . . . .
O4 O 1.05471(15) 0.81460(10) 0.7885(2) 0.0265(5) Uani 1 1 d . . . . .
N1 N 0.76293(18) 0.63404(13) 0.5967(3) 0.0216(5) Uani 1 1 d . . . . .
C1 C 0.6766(2) 0.63420(15) 0.4465(3) 0.0201(5) Uani 1 1 d . . . . .
C2 C 0.5532(2) 0.62392(14) 0.4900(3) 0.0206(6) Uani 1 1 d . . . . .
C3 C 0.5379(2) 0.59338(15) 0.6575(3) 0.0207(6) Uani 1 1 d . . . . .
C4 C 0.7248(2) 0.64453(16) 0.7693(3) 0.0239(6) Uani 1 1 d . . . . .
H4A H 0.793938 0.637201 0.865143 0.029 Uiso 1 1 calc R U . . .
H4B H 0.692400 0.702470 0.779233 0.029 Uiso 1 1 calc R U . . .
C5 C 0.4275(2) 0.57060(16) 0.6994(3) 0.0260(6) Uani 1 1 d . . . . .
H5 H 0.420324 0.546682 0.812427 0.031 Uiso 1 1 calc R U . . .
C6 C 0.3273(2) 0.58365(17) 0.5715(4) 0.0283(6) Uani 1 1 d . . . . .
H6 H 0.250648 0.568561 0.597850 0.034 Uiso 1 1 calc R U . . .
C7 C 0.3376(2) 0.61813(16) 0.4071(4) 0.0262(6) Uani 1 1 d . . . . .
H7 H 0.268125 0.628672 0.322669 0.031 Uiso 1 1 calc R U . . .
C8 C 0.4497(2) 0.63734(15) 0.3657(3) 0.0235(6) Uani 1 1 d . . . . .
C9 C 0.8846(2) 0.64970(15) 0.5760(4) 0.0206(6) Uani 1 1 d . . . . .
H9 H 0.894944 0.636850 0.449884 0.025 Uiso 1 1 calc R U . . .
C10 C 1.0148(2) 0.74644(16) 0.7389(3) 0.0214(6) Uani 1 1 d . . . . .
C11 C 1.0560(2) 0.66055(15) 0.7927(3) 0.0199(5) Uani 1 1 d . . . . .
C12 C 1.1544(2) 0.63537(16) 0.9133(3) 0.0234(6) Uani 1 1 d . . . . .
H12 H 1.206903 0.675874 0.976506 0.028 Uiso 1 1 calc R U . . .
C13 C 1.1732(2) 0.54890(16) 0.9379(3) 0.0239(6) Uani 1 1 d . . . . .
H13 H 1.240179 0.529500 1.018800 0.029 Uiso 1 1 calc R U . . .
C14 C 1.0945(2) 0.48963(17) 0.8450(3) 0.0242(6) Uani 1 1 d . . . . .
H14 H 1.109550 0.430628 0.862999 0.029 Uiso 1 1 calc R U . . .
C15 C 0.9950(2) 0.51574(15) 0.7269(3) 0.0212(6) Uani 1 1 d . . . . .
H15 H 0.940610 0.475573 0.666576 0.025 Uiso 1 1 calc R U . . .
C16 C 0.9778(2) 0.60218(16) 0.7000(3) 0.0202(5) Uani 1 1 d . . . . .

loop_
_atom_site_aniso_label
_atom_site_aniso_U_11
_atom_site_aniso_U_22
_atom_site_aniso_U_33
_atom_site_aniso_U_23
_atom_site_aniso_U_13
_atom_site_aniso_U_12
Cl1 0.0223(4) 0.0440(5) 0.0358(4) 0.0132(3) -0.0075(3) -0.0043(3)
O1 0.0162(9) 0.0258(10) 0.0274(10) 0.0029(8) -0.0020(7) -0.0016(7)
O2 0.0192(10) 0.0307(11) 0.0267(10) 0.0030(8) -0.0004(8) -0.0004(8)
O3 0.0166(9) 0.0153(9) 0.0369(11) 0.0022(8) -0.0043(8) -0.0009(7)
O4 0.0199(10) 0.0185(10) 0.0405(11) -0.0045(8) 0.0030(8) -0.0036(7)
N1 0.0144(11) 0.0233(11) 0.0256(11) 0.0007(9) -0.0016(9) -0.0006(9)
C1 0.0148(13) 0.0166(12) 0.0267(14) 0.0017(10) -0.0036(10) 0.0001(10)
C2 0.0169(13) 0.0130(12) 0.0298(14) -0.0016(10) -0.0026(10) -0.0003(10)
C3 0.0172(13) 0.0174(13) 0.0262(14) -0.0022(10) -0.0015(10) 0.0012(10)
C4 0.0179(13) 0.0228(14) 0.0291(14) 0.0002(11) -0.0031(11) -0.0041(10)
C5 0.0235(14) 0.0250(14) 0.0294(15) -0.0015(11) 0.0036(11) -0.0015(11)
C6 0.0186(14) 0.0295(15) 0.0369(16) -0.0064(12) 0.0047(12) -0.0045(11)
C7 0.0166(13) 0.0250(14) 0.0348(16) -0.0077(12) -0.0035(11) 0.0008(11)
C8 0.0191(13) 0.0192(13) 0.0303(14) -0.0006(11) -0.0023(11) 0.0000(10)
C9 0.0166(13) 0.0149(12) 0.0292(14) -0.0003(10) 0.0000(10) -0.0031(10)
C10 0.0149(12) 0.0212(13) 0.0283(14) -0.0014(11) 0.0044(10) -0.0004(10)
C11 0.0158(13) 0.0173(12) 0.0265(13) 0.0000(10) 0.0030(10) 0.0021(10)
C12 0.0167(13) 0.0260(14) 0.0261(14) -0.0006(11) -0.0013(10) -0.0017(11)
C13 0.0182(13) 0.0268(14) 0.0252(13) 0.0025(11) -0.0015(11) 0.0056(11)
C14 0.0251(14) 0.0200(13) 0.0278(14) 0.0031(11) 0.0047(11) 0.0069(11)
C15 0.0191(13) 0.0172(13) 0.0269(13) -0.0015(10) 0.0020(11) -0.0021(10)
C16 0.0158(12) 0.0192(13) 0.0249(13) 0.0007(11) 0.0011(10) 0.0013(10)

loop_
_atom_type_symbol
_atom_type_description
_atom_type_scat_dispersion_real
_atom_type_scat_dispersion_imag
_atom_type_scat_source
C C 0.0033 0.0016 'International Tables Vol C Tables 4.2.6.8 and 6.1.1.4'
H H 0.0000 0.0000 'International Tables Vol C Tables 4.2.6.8 and 6.1.1.4'
Cl Cl 0.1484 0.1585 'International Tables Vol C Tables 4.2.6.8 and 6.1.1.4'
N N 0.0061 0.0033 'International Tables Vol C Tables 4.2.6.8 and 6.1.1.4'
O O 0.0106 0.0060 'International Tables Vol C Tables 4.2.6.8 and 6.1.1.4'

loop_
_geom_angle_atom_site_label_1
_geom_angle_atom_site_label_2
_geom_angle_atom_site_label_3
_geom_angle
_geom_angle_site_symmetry_1
_geom_angle_site_symmetry_3
_geom_angle_publ_flag
C3 O1 C4 110.29(19) . . ?
C10 O3 C9 110.68(17) . . ?
C1 N1 C4 118.2(2) . . ?
C1 N1 C9 118.8(2) . . ?
C9 N1 C4 120.2(2) . . ?
O2 C1 N1 122.2(2) . . ?
O2 C1 C2 124.9(2) . . ?
N1 C1 C2 112.8(2) . . ?
C3 C2 C1 119.2(2) . . ?
C3 C2 C8 117.2(2) . . ?
C8 C2 C1 123.4(2) . . ?
O1 C3 C2 120.2(2) . . ?
O1 C3 C5 117.1(2) . . ?
C5 C3 C2 122.7(2) . . ?
O1 C4 N1 109.46(19) . . ?
O1 C4 H4A 109.8 . . ?
O1 C4 H4B 109.8 . . ?
N1 C4 H4A 109.8 . . ?
N1 C4 H4B 109.8 . . ?
H4A C4 H4B 108.2 . . ?
C3 C5 H5 120.9 . . ?
C3 C5 C6 118.2(2) . . ?
C6 C5 H5 120.9 . . ?
C5 C6 H6 119.5 . . ?
C7 C6 C5 121.0(2) . . ?
C7 C6 H6 119.5 . . ?
C6 C7 H7 120.2 . . ?
C6 C7 C8 119.7(2) . . ?
C8 C7 H7 120.2 . . ?
C2 C8 Cl1 121.9(2) . . ?
C7 C8 Cl1 117.0(2) . . ?
C7 C8 C2 121.1(2) . . ?
O3 C9 H9 108.9 . . ?
O3 C9 C16 103.87(19) . . ?
N1 C9 O3 109.80(19) . . ?
N1 C9 H9 108.9 . . ?
N1 C9 C16 116.3(2) . . ?
C16 C9 H9 108.9 . . ?
O3 C10 C11 108.2(2) . . ?
O4 C10 O3 121.5(2) . . ?
O4 C10 C11 130.3(2) . . ?
C12 C11 C10 129.5(2) . . ?
C12 C11 C16 122.1(2) . . ?
C16 C11 C10 108.5(2) . . ?
C11 C12 H12 121.3 . . ?
C13 C12 C11 117.4(2) . . ?
C13 C12 H12 121.3 . . ?
C12 C13 H13 119.6 . . ?
C12 C13 C14 120.8(2) . . ?
C14 C13 H13 119.6 . . ?
C13 C14 H14 119.4 . . ?
C15 C14 C13 121.2(2) . . ?
C15 C14 H14 119.4 . . ?
C14 C15 H15 121.1 . . ?
C16 C15 C14 117.9(2) . . ?
C16 C15 H15 121.1 . . ?
C11 C16 C9 108.7(2) . . ?
C15 C16 C9 130.6(2) . . ?
C15 C16 C11 120.6(2) . . ?

loop_
_geom_bond_atom_site_label_1
_geom_bond_atom_site_label_2
_geom_bond_distance
_geom_bond_site_symmetry_2
_geom_bond_publ_flag
Cl1 C8 1.735(3) . ?
O1 C3 1.382(3) . ?
O1 C4 1.424(3) . ?
O2 C1 1.211(3) . ?
O3 C9 1.467(3) . ?
O3 C10 1.374(3) . ?
O4 C10 1.202(3) . ?
N1 C1 1.383(3) . ?
N1 C4 1.446(3) . ?
N1 C9 1.431(3) . ?
C1 C2 1.492(3) . ?
C2 C3 1.391(3) . ?
C2 C8 1.404(3) . ?
C3 C5 1.383(3) . ?
C4 H4A 0.9900 . ?
C4 H4B 0.9900 . ?
C5 H5 0.9500 . ?
C5 C6 1.391(3) . ?
C6 H6 0.9500 . ?
C6 C7 1.378(4) . ?
C7 H7 0.9500 . ?
C7 C8 1.386(4) . ?
C9 H9 1.0000 . ?
C9 C16 1.501(3) . ?
C10 C11 1.467(3) . ?
C11 C12 1.387(3) . ?
C11 C16 1.390(3) . ?
C12 H12 0.9500 . ?
C12 C13 1.385(3) . ?
C13 H13 0.9500 . ?
C13 C14 1.403(3) . ?
C14 H14 0.9500 . ?
C14 C15 1.391(3) . ?
C15 H15 0.9500 . ?
C15 C16 1.385(3) . ?

loop_
_geom_torsion_atom_site_label_1
_geom_torsion_atom_site_label_2
_geom_torsion_atom_site_label_3
_geom_torsion_atom_site_label_4
_geom_torsion
_geom_torsion_site_symmetry_1
_geom_torsion_site_symmetry_2
_geom_torsion_site_symmetry_3
_geom_torsion_site_symmetry_4
_geom_torsion_publ_flag
O1 C3 C5 C6 177.3(2) . . . . ?
O2 C1 C2 C3 159.0(2) . . . . ?
O2 C1 C2 C8 -15.9(4) . . . . ?
O3 C9 C16 C11 -2.6(3) . . . . ?
O3 C9 C16 C15 179.1(2) . . . . ?
O3 C10 C11 C12 179.1(2) . . . . ?
O3 C10 C11 C16 -0.9(3) . . . . ?
O4 C10 C11 C12 -1.6(5) . . . . ?
O4 C10 C11 C16 178.5(3) . . . . ?
N1 C1 C2 C3 -17.0(3) . . . . ?
N1 C1 C2 C8 168.1(2) . . . . ?
N1 C9 C16 C11 -123.4(2) . . . . ?
N1 C9 C16 C15 58.4(4) . . . . ?
C1 N1 C4 O1 53.5(3) . . . . ?
C1 N1 C9 O3 97.4(2) . . . . ?
C1 N1 C9 C16 -145.1(2) . . . . ?
C1 C2 C3 O1 8.3(3) . . . . ?
C1 C2 C3 C5 -170.5(2) . . . . ?
C1 C2 C8 Cl1 -7.6(3) . . . . ?
C1 C2 C8 C7 173.0(2) . . . . ?
C2 C3 C5 C6 -3.9(4) . . . . ?
C3 O1 C4 N1 -60.1(2) . . . . ?
C3 C2 C8 Cl1 177.32(18) . . . . ?
C3 C2 C8 C7 -2.1(3) . . . . ?
C3 C5 C6 C7 0.2(4) . . . . ?
C4 O1 C3 C2 31.0(3) . . . . ?
C4 O1 C3 C5 -150.2(2) . . . . ?
C4 N1 C1 O2 169.6(2) . . . . ?
C4 N1 C1 C2 -14.3(3) . . . . ?
C4 N1 C9 O3 -63.3(3) . . . . ?
C4 N1 C9 C16 54.2(3) . . . . ?
C5 C6 C7 C8 2.4(4) . . . . ?
C6 C7 C8 Cl1 179.2(2) . . . . ?
C6 C7 C8 C2 -1.4(4) . . . . ?
C8 C2 C3 O1 -176.5(2) . . . . ?
C8 C2 C3 C5 4.8(4) . . . . ?
C9 O3 C10 O4 179.7(2) . . . . ?
C9 O3 C10 C11 -0.9(3) . . . . ?
C9 N1 C1 O2 8.5(3) . . . . ?
C9 N1 C1 C2 -175.40(19) . . . . ?
C9 N1 C4 O1 -145.6(2) . . . . ?
C10 O3 C9 N1 127.1(2) . . . . ?
C10 O3 C9 C16 2.1(2) . . . . ?
C10 C11 C12 C13 -179.4(2) . . . . ?
C10 C11 C16 C9 2.2(3) . . . . ?
C10 C11 C16 C15 -179.3(2) . . . . ?
C11 C12 C13 C14 -0.5(4) . . . . ?
C12 C11 C16 C9 -177.8(2) . . . . ?
C12 C11 C16 C15 0.7(4) . . . . ?
C12 C13 C14 C15 -0.6(4) . . . . ?
C13 C14 C15 C16 1.8(4) . . . . ?
C14 C15 C16 C9 176.3(2) . . . . ?
C14 C15 C16 C11 -1.9(4) . . . . ?
C16 C11 C12 C13 0.5(4) . . . . ?
